data_4332818
loop_
_publ_author_name
'Fan, Sai-Rong'
'Zhu, Long-Guan'

_publ_section_title
;
 Influence of the Reaction Conditions on the Self-assembly of Lead(II)
 5-Sulfosalicylate Coordination Polymers with Chelating Amine Ligands
;
_journal_issue 19
_journal_name_full 'Inorganic Chemistry'
_journal_page_first 7935
_journal_page_last 7942
_journal_paper_doi 10.1021/ic060871v
_journal_volume 45
_journal_year 2006
_chemical_formula_sum 'C50 H30 N6 O12 Pb3 S2'
_chemical_formula_weight 1592.49
_chemical_name_systematic
;
 ?
;
_space_group_IT_number 14
_symmetry_space_group_name_Hall '-P 2ybc'
_symmetry_space_group_name_H-M 'P 1 21/c 1'
_atom_sites_solution_hydrogens geom
_atom_sites_solution_primary direct
_atom_sites_solution_secondary difmap
_audit_creation_method SHELXL-97
_cell_angle_alpha 90.00
_cell_angle_beta 106.2470(10)
_cell_angle_gamma 90.00
_cell_formula_units_Z 4
_cell_length_a 11.7889(7)
_cell_length_b 21.5596(12)
_cell_length_c 18.6853(10)
_cell_measurement_temperature 295(2)
_cell_volume 4559.5(4)
_computing_structure_refinement 'SHELXL-97 (Sheldrick, 1997)'
_diffrn_ambient_temperature 295(2)
_diffrn_measured_fraction_theta_full 0.997
_diffrn_measured_fraction_theta_max 0.997
_diffrn_radiation_monochromator graphite
_diffrn_radiation_source 'fine-focus sealed tube'
_diffrn_radiation_type MoK\a
_diffrn_radiation_wavelength 0.71073
_diffrn_reflns_av_R_equivalents 0.0311
_diffrn_reflns_av_sigmaI/netI 0.0404
_diffrn_reflns_limit_h_max 14
_diffrn_reflns_limit_h_min -14
_diffrn_reflns_limit_k_max 21
_diffrn_reflns_limit_k_min -26
_diffrn_reflns_limit_l_max 22
_diffrn_reflns_limit_l_min -22
_diffrn_reflns_number 24584
_diffrn_reflns_theta_full 25.50
_diffrn_reflns_theta_max 25.50
_diffrn_reflns_theta_min 1.48
_exptl_absorpt_coefficient_mu 11.218
_exptl_absorpt_correction_T_max 0.1823
_exptl_absorpt_correction_T_min 0.0970
_exptl_crystal_density_diffrn 2.320
_exptl_crystal_density_method 'not measured'
_exptl_crystal_F_000 2984
_exptl_crystal_size_max 0.39
_exptl_crystal_size_mid 0.26
_exptl_crystal_size_min 0.23
_refine_diff_density_max 0.794
_refine_diff_density_min -1.288
_refine_diff_density_rms 0.219
_refine_ls_extinction_method none
_refine_ls_goodness_of_fit_ref 1.063
_refine_ls_hydrogen_treatment mixed
_refine_ls_matrix_type full
_refine_ls_number_parameters 658
_refine_ls_number_reflns 8455
_refine_ls_number_restraints 0
_refine_ls_restrained_S_all 1.063
_refine_ls_R_factor_all 0.0398
_refine_ls_R_factor_gt 0.0307
_refine_ls_shift/su_max 0.001
_refine_ls_shift/su_mean 0.000
_refine_ls_structure_factor_coef Fsqd
_refine_ls_weighting_details 'calc w=1/[\s^2^(Fo^2^)+(0.0336P)^2^+3.2353P] where P=(Fo^2^+2Fc^2^)/3'
_refine_ls_weighting_scheme calc
_refine_ls_wR_factor_gt 0.0732
_refine_ls_wR_factor_ref 0.0767
_reflns_number_gt 7085
_reflns_number_total 8455
_reflns_threshold_expression >2sigma(I)
_cod_data_source_file ic060871vsup1.cif
_cod_data_source_block comp-4
_cod_database_code 4332818

loop_
_symmetry_equiv_pos_as_xyz
'x, y, z'
'-x, y+1/2, -z+1/2'
'-x, -y, -z'
'x, -y-1/2, z-1/2'

loop_
_atom_site_label
_atom_site_type_symbol
_atom_site_fract_x
_atom_site_fract_y
_atom_site_fract_z
_atom_site_U_iso_or_equiv
_atom_site_adp_type
_atom_site_occupancy
_atom_site_symmetry_multiplicity
_atom_site_calc_flag
_atom_site_refinement_flags
Pb1 Pb 1.148656(18) 0.344107(10) 0.214855(11) 0.02456(7) Uani 1 1 d .
Pb2 Pb 0.851898(18) 0.354710(10) 0.284989(11) 0.02394(7) Uani 1 1 d .
Pb3 Pb 0.492244(16) 0.266063(10) 0.244855(10) 0.02310(7) Uani 1 1 d .
S1 S 1.30760(15) 0.14493(7) 0.57568(8) 0.0337(4) Uani 1 1 d .
S2 S 0.70637(14) 0.14735(7) -0.07343(8) 0.0319(4) Uani 1 1 d .
O1 O 1.0764(3) 0.33382(18) 0.3192(2) 0.0288(9) Uani 1 1 d .
O2 O 0.9864(3) 0.2564(2) 0.3592(2) 0.0455(11) Uani 1 1 d .
O3 O 1.2999(3) 0.28934(18) 0.3072(2) 0.0296(9) Uani 1 1 d .
O4 O 1.1940(5) 0.1161(3) 0.5614(2) 0.0687(17) Uani 1 1 d .
O5 O 1.3257(5) 0.1841(2) 0.6413(2) 0.0578(15) Uani 1 1 d .
O6 O 1.4024(6) 0.1028(3) 0.5810(4) 0.105(3) Uani 1 1 d .
O7 O 0.6749(4) 0.3099(3) 0.1996(3) 0.0666(17) Uani 1 1 d .
O8 O 0.5833(4) 0.2263(2) 0.1547(2) 0.0516(13) Uani 1 1 d .
O9 O 0.9045(3) 0.3216(2) 0.1742(2) 0.0357(10) Uani 1 1 d .
O10 O 0.6696(4) 0.1852(2) -0.1403(2) 0.0514(13) Uani 1 1 d .
O11 O 0.8024(4) 0.1073(2) -0.0778(2) 0.0468(12) Uani 1 1 d .
O12 O 0.6115(5) 0.1155(3) -0.0560(3) 0.0718(17) Uani 1 1 d .
N1 N 1.2446(4) 0.4353(2) 0.2927(3) 0.0320(12) Uani 1 1 d .
N2 N 1.0630(4) 0.4522(2) 0.1658(3) 0.0354(12) Uani 1 1 d .
N3 N 0.9509(5) 0.4646(2) 0.3281(3) 0.0389(13) Uani 1 1 d .
N4 N 0.7788(5) 0.4490(2) 0.1966(3) 0.0378(13) Uani 1 1 d .
N5 N 0.3929(4) 0.1659(2) 0.1819(3) 0.0323(12) Uani 1 1 d .
N6 N 0.5660(4) 0.1639(2) 0.3140(2) 0.0299(11) Uani 1 1 d .
C1 C 1.0776(5) 0.2814(3) 0.3549(3) 0.0255(12) Uani 1 1 d .
C2 C 1.1943(5) 0.2546(2) 0.3945(3) 0.0242(12) Uani 1 1 d .
C3 C 1.2993(5) 0.2650(2) 0.3722(3) 0.0240(12) Uani 1 1 d .
C4 C 1.4057(5) 0.2440(3) 0.4215(3) 0.0289(13) Uani 1 1 d .
H4 H 1.4765 0.2542 0.4116 0.035 Uiso 1 1 calc R
C5 C 1.4095(5) 0.2092(3) 0.4829(3) 0.0293(13) Uani 1 1 d .
H5 H 1.4816 0.1954 0.5134 0.035 Uiso 1 1 calc R
C6 C 1.3055(5) 0.1943(2) 0.5002(3) 0.0241(12) Uani 1 1 d .
C7 C 1.1999(5) 0.2185(2) 0.4561(3) 0.0277(12) Uani 1 1 d .
H7 H 1.1305 0.2100 0.4686 0.033 Uiso 1 1 calc R
C8 C 1.3300(6) 0.4276(3) 0.3565(4) 0.0455(17) Uani 1 1 d .
H8 H 1.3565 0.3876 0.3708 0.055 Uiso 1 1 calc R
C9 C 1.3803(7) 0.4765(4) 0.4020(4) 0.055(2) Uani 1 1 d .
H9 H 1.4351 0.4691 0.4477 0.066 Uiso 1 1 calc R
C10 C 1.3494(7) 0.5355(4) 0.3796(5) 0.061(2) Uani 1 1 d .
H10 H 1.3852 0.5688 0.4090 0.073 Uiso 1 1 calc R
C11 C 1.2626(6) 0.5460(3) 0.3114(4) 0.0441(17) Uani 1 1 d .
C12 C 1.2272(8) 0.6075(3) 0.2833(6) 0.064(3) Uani 1 1 d .
H12 H 1.2631 0.6421 0.3100 0.077 Uiso 1 1 calc R
C13 C 1.1424(8) 0.6150(4) 0.2185(6) 0.069(3) Uani 1 1 d .
H13 H 1.1206 0.6549 0.2013 0.083 Uiso 1 1 calc R
C14 C 1.0856(6) 0.5636(3) 0.1758(4) 0.0469(18) Uani 1 1 d .
C15 C 0.9946(7) 0.5685(5) 0.1067(5) 0.067(3) Uani 1 1 d .
H15 H 0.9711 0.6075 0.0864 0.081 Uiso 1 1 calc R
C16 C 0.9429(7) 0.5173(4) 0.0707(4) 0.059(2) Uani 1 1 d .
H16 H 0.8843 0.5204 0.0257 0.070 Uiso 1 1 calc R
C17 C 0.9787(6) 0.4599(4) 0.1022(3) 0.0481(18) Uani 1 1 d .
H17 H 0.9417 0.4247 0.0775 0.058 Uiso 1 1 calc R
C18 C 1.1178(6) 0.5035(3) 0.2021(4) 0.0367(15) Uani 1 1 d .
C19 C 1.2109(5) 0.4942(3) 0.2701(3) 0.0321(14) Uani 1 1 d .
C20 C 0.6639(5) 0.2641(3) 0.1574(3) 0.0258(12) Uani 1 1 d .
C21 C 0.7432(4) 0.2545(2) 0.1089(3) 0.0224(12) Uani 1 1 d .
C22 C 0.8542(5) 0.2849(3) 0.1187(3) 0.0249(12) Uani 1 1 d .
C23 C 0.9123(5) 0.2725(3) 0.0630(3) 0.0330(14) Uani 1 1 d .
H23 H 0.9826 0.2932 0.0656 0.040 Uiso 1 1 calc R
C24 C 0.8701(5) 0.2318(3) 0.0060(3) 0.0306(13) Uani 1 1 d .
H24 H 0.9118 0.2250 -0.0288 0.037 Uiso 1 1 calc R
C25 C 0.7638(5) 0.2002(3) -0.0002(3) 0.0258(12) Uani 1 1 d .
C26 C 0.7022(5) 0.2128(3) 0.0508(3) 0.0263(12) Uani 1 1 d .
H26 H 0.6306 0.1928 0.0461 0.032 Uiso 1 1 calc R
C27 C 1.0298(7) 0.4724(4) 0.3926(4) 0.057(2) Uani 1 1 d .
H27 H 1.0630 0.4372 0.4191 0.068 Uiso 1 1 calc R
C28 C 1.0668(8) 0.5299(5) 0.4240(5) 0.074(3) Uani 1 1 d .
H28 H 1.1223 0.5328 0.4704 0.089 Uiso 1 1 calc R
C29 C 1.0209(9) 0.5813(5) 0.3861(6) 0.086(3) Uani 1 1 d .
H29 H 1.0467 0.6201 0.4058 0.103 Uiso 1 1 calc R
C30 C 0.9332(8) 0.5771(4) 0.3159(5) 0.061(2) Uani 1 1 d .
C31 C 0.8789(10) 0.6272(4) 0.2737(8) 0.096(4) Uani 1 1 d .
H31 H 0.9011 0.6670 0.2912 0.115 Uiso 1 1 calc R
C32 C 0.7955(10) 0.6205(4) 0.2085(7) 0.092(4) Uani 1 1 d .
H32 H 0.7613 0.6555 0.1819 0.110 Uiso 1 1 calc R
C33 C 0.7587(7) 0.5600(4) 0.1795(5) 0.064(2) Uani 1 1 d .
C34 C 0.6722(8) 0.5480(5) 0.1097(5) 0.077(3) Uani 1 1 d .
H34 H 0.6348 0.5809 0.0802 0.093 Uiso 1 1 calc R
C35 C 0.6455(8) 0.4903(5) 0.0872(5) 0.076(3) Uani 1 1 d .
H35 H 0.5913 0.4827 0.0413 0.091 Uiso 1 1 calc R
C36 C 0.6973(6) 0.4420(4) 0.1312(4) 0.057(2) Uani 1 1 d .
H36 H 0.6746 0.4019 0.1148 0.068 Uiso 1 1 calc R
C37 C 0.8097(6) 0.5079(3) 0.2202(4) 0.0401(16) Uani 1 1 d .
C38 C 0.8998(6) 0.5159(3) 0.2904(4) 0.0400(16) Uani 1 1 d .
C39 C 0.3132(6) 0.1665(3) 0.1158(4) 0.0471(18) Uani 1 1 d .
H39 H 0.2823 0.2045 0.0958 0.056 Uiso 1 1 calc R
C40 C 0.2737(8) 0.1125(4) 0.0747(4) 0.070(3) Uani 1 1 d .
H40 H 0.2227 0.1151 0.0268 0.084 Uiso 1 1 calc R
C41 C 0.3107(7) 0.0566(4) 0.1056(4) 0.060(2) Uani 1 1 d .
H41 H 0.2817 0.0202 0.0804 0.072 Uiso 1 1 calc R
C42 C 0.3928(6) 0.0544(3) 0.1757(4) 0.0431(17) Uani 1 1 d .
C43 C 0.4352(7) -0.0038(3) 0.2117(4) 0.0480(19) Uani 1 1 d .
H43 H 0.4055 -0.0409 0.1887 0.058 Uiso 1 1 calc R
C44 C 0.5177(7) -0.0046(3) 0.2783(4) 0.0508(19) Uani 1 1 d .
H44 H 0.5453 -0.0424 0.3003 0.061 Uiso 1 1 calc R
C45 C 0.5635(6) 0.0520(3) 0.3158(4) 0.0380(16) Uani 1 1 d .
C46 C 0.6486(6) 0.0526(3) 0.3847(4) 0.0473(18) Uani 1 1 d .
H46 H 0.6765 0.0155 0.4085 0.057 Uiso 1 1 calc R
C47 C 0.6907(7) 0.1071(3) 0.4170(4) 0.051(2) Uani 1 1 d .
H47 H 0.7460 0.1081 0.4636 0.061 Uiso 1 1 calc R
C48 C 0.6489(6) 0.1626(3) 0.3785(3) 0.0428(17) Uani 1 1 d .
H48 H 0.6812 0.2000 0.3995 0.051 Uiso 1 1 calc R
C49 C 0.5230(5) 0.1096(3) 0.2825(3) 0.0264(13) Uani 1 1 d .
C50 C 0.4334(5) 0.1106(3) 0.2116(3) 0.0286(13) Uani 1 1 d .

loop_
_atom_site_aniso_label
_atom_site_aniso_U_11
_atom_site_aniso_U_22
_atom_site_aniso_U_33
_atom_site_aniso_U_23
_atom_site_aniso_U_13
_atom_site_aniso_U_12
Pb1 0.02697(13) 0.02381(12) 0.02250(12) 0.00108(8) 0.00627(9) -0.00001(8)
Pb2 0.02323(12) 0.02489(12) 0.02320(12) -0.00391(8) 0.00566(9) 0.00014(8)
Pb3 0.02541(12) 0.02296(13) 0.02218(11) 0.00069(8) 0.00872(9) 0.00122(8)
S1 0.0487(10) 0.0311(8) 0.0218(7) 0.0083(6) 0.0107(7) 0.0020(7)
S2 0.0418(9) 0.0325(9) 0.0214(7) -0.0104(6) 0.0088(7) -0.0012(7)
O1 0.032(2) 0.026(2) 0.031(2) 0.0044(18) 0.0110(17) 0.0041(17)
O2 0.028(2) 0.046(3) 0.064(3) 0.015(2) 0.014(2) 0.000(2)
O3 0.031(2) 0.032(2) 0.029(2) 0.0115(18) 0.0127(17) 0.0063(18)
O4 0.100(4) 0.072(4) 0.029(2) 0.003(2) 0.009(3) -0.058(3)
O5 0.080(4) 0.070(4) 0.024(2) -0.011(2) 0.015(2) -0.041(3)
O6 0.141(6) 0.101(5) 0.103(5) 0.081(4) 0.081(5) 0.082(4)
O7 0.045(3) 0.100(4) 0.068(3) -0.067(3) 0.036(3) -0.038(3)
O8 0.061(3) 0.045(3) 0.070(3) -0.024(2) 0.053(3) -0.024(2)
O9 0.032(2) 0.045(3) 0.033(2) -0.018(2) 0.0136(18) -0.0120(19)
O10 0.064(3) 0.055(3) 0.025(2) -0.004(2) -0.004(2) 0.025(3)
O11 0.068(3) 0.039(3) 0.035(2) -0.002(2) 0.016(2) 0.021(2)
O12 0.078(4) 0.080(4) 0.068(4) -0.040(3) 0.038(3) -0.044(3)
N1 0.035(3) 0.025(3) 0.033(3) 0.001(2) 0.005(2) -0.008(2)
N2 0.037(3) 0.035(3) 0.034(3) 0.004(2) 0.012(2) 0.008(2)
N3 0.048(3) 0.033(3) 0.036(3) -0.002(3) 0.010(3) -0.001(3)
N4 0.042(3) 0.041(3) 0.027(3) 0.003(2) 0.003(2) 0.011(2)
N5 0.034(3) 0.032(3) 0.028(3) 0.006(2) 0.005(2) -0.008(2)
N6 0.039(3) 0.027(3) 0.024(2) -0.003(2) 0.008(2) 0.003(2)
C1 0.031(3) 0.028(3) 0.020(3) -0.003(2) 0.010(2) 0.001(3)
C2 0.029(3) 0.021(3) 0.022(3) -0.001(2) 0.006(2) -0.001(2)
C3 0.027(3) 0.018(3) 0.025(3) -0.005(2) 0.005(2) -0.003(2)
C4 0.027(3) 0.035(3) 0.027(3) 0.004(3) 0.011(2) -0.003(3)
C5 0.030(3) 0.032(3) 0.023(3) 0.000(2) 0.001(2) 0.003(3)
C6 0.039(3) 0.018(3) 0.015(2) 0.002(2) 0.006(2) -0.001(2)
C7 0.032(3) 0.023(3) 0.029(3) -0.001(2) 0.011(2) -0.004(2)
C8 0.045(4) 0.041(4) 0.045(4) -0.004(3) 0.002(3) -0.003(3)
C9 0.054(5) 0.057(5) 0.047(4) -0.015(4) -0.001(4) -0.007(4)
C10 0.053(5) 0.045(5) 0.085(6) -0.034(5) 0.022(5) -0.021(4)
C11 0.047(4) 0.027(4) 0.066(5) -0.011(3) 0.029(4) -0.007(3)
C12 0.073(6) 0.020(4) 0.118(8) -0.011(4) 0.056(6) -0.006(4)
C13 0.077(6) 0.026(4) 0.122(8) 0.028(5) 0.056(6) 0.019(4)
C14 0.052(4) 0.033(4) 0.067(5) 0.023(4) 0.035(4) 0.014(3)
C15 0.069(6) 0.071(6) 0.078(6) 0.048(5) 0.045(5) 0.043(5)
C16 0.063(5) 0.067(6) 0.050(5) 0.023(4) 0.023(4) 0.029(4)
C17 0.048(4) 0.067(5) 0.031(4) 0.011(3) 0.011(3) 0.020(4)
C18 0.042(4) 0.033(4) 0.042(4) 0.007(3) 0.024(3) 0.007(3)
C19 0.038(4) 0.023(3) 0.042(4) 0.001(3) 0.021(3) -0.007(3)
C20 0.027(3) 0.032(3) 0.016(2) -0.003(2) 0.002(2) 0.003(3)
C21 0.025(3) 0.024(3) 0.018(2) -0.005(2) 0.006(2) 0.001(2)
C22 0.032(3) 0.026(3) 0.017(2) -0.001(2) 0.007(2) 0.001(2)
C23 0.030(3) 0.043(4) 0.028(3) -0.008(3) 0.011(2) -0.010(3)
C24 0.031(3) 0.046(4) 0.018(3) -0.006(3) 0.012(2) 0.003(3)
C25 0.029(3) 0.027(3) 0.018(3) -0.004(2) 0.001(2) -0.002(2)
C26 0.028(3) 0.027(3) 0.025(3) 0.002(2) 0.009(2) 0.003(2)
C27 0.061(5) 0.067(6) 0.039(4) -0.012(4) 0.008(4) -0.021(4)
C28 0.066(6) 0.093(8) 0.063(6) -0.038(6) 0.016(5) -0.030(6)
C29 0.086(7) 0.073(7) 0.116(9) -0.059(7) 0.058(7) -0.046(6)
C30 0.076(6) 0.035(4) 0.091(6) -0.016(4) 0.056(5) -0.015(4)
C31 0.115(9) 0.030(5) 0.181(13) -0.002(7) 0.104(9) -0.004(6)
C32 0.112(9) 0.037(5) 0.163(11) 0.053(7) 0.099(9) 0.039(6)
C33 0.072(6) 0.056(5) 0.085(6) 0.041(5) 0.058(5) 0.028(4)
C34 0.072(6) 0.099(8) 0.074(6) 0.065(6) 0.043(5) 0.056(6)
C35 0.061(6) 0.120(9) 0.049(5) 0.032(6) 0.019(4) 0.042(6)
C36 0.047(4) 0.086(6) 0.032(4) 0.007(4) 0.002(3) 0.015(4)
C37 0.046(4) 0.040(4) 0.043(4) 0.009(3) 0.027(3) 0.015(3)
C38 0.055(4) 0.034(4) 0.043(4) -0.003(3) 0.033(4) -0.009(3)
C39 0.051(4) 0.041(4) 0.040(4) 0.009(3) -0.001(3) -0.007(3)
C40 0.077(6) 0.079(6) 0.034(4) -0.003(4) -0.017(4) -0.035(5)
C41 0.079(6) 0.049(5) 0.047(4) -0.014(4) 0.012(4) -0.026(4)
C42 0.052(4) 0.043(4) 0.034(3) -0.004(3) 0.011(3) -0.013(3)
C43 0.067(5) 0.022(3) 0.061(5) -0.008(3) 0.026(4) -0.012(3)
C44 0.075(6) 0.022(4) 0.062(5) 0.004(4) 0.030(4) -0.002(3)
C45 0.048(4) 0.030(4) 0.041(4) 0.005(3) 0.021(3) 0.006(3)
C46 0.055(5) 0.039(4) 0.046(4) 0.016(3) 0.010(4) 0.012(3)
C47 0.053(5) 0.052(5) 0.038(4) 0.009(3) -0.002(3) 0.012(4)
C48 0.048(4) 0.039(4) 0.036(4) -0.006(3) 0.003(3) 0.003(3)
C49 0.035(3) 0.024(3) 0.022(3) 0.001(2) 0.012(2) -0.003(2)
C50 0.039(4) 0.024(3) 0.024(3) 0.003(2) 0.012(3) -0.007(3)

loop_
_atom_type_symbol
_atom_type_description
_atom_type_scat_dispersion_real
_atom_type_scat_dispersion_imag
_atom_type_scat_source
C C 0.0033 0.0016 'International Tables Vol C Tables 4.2.6.8 and 6.1.1.4'
H H 0.0000 0.0000 'International Tables Vol C Tables 4.2.6.8 and 6.1.1.4'
N N 0.0061 0.0033 'International Tables Vol C Tables 4.2.6.8 and 6.1.1.4'
O O 0.0106 0.0060 'International Tables Vol C Tables 4.2.6.8 and 6.1.1.4'
S S 0.1246 0.1234 'International Tables Vol C Tables 4.2.6.8 and 6.1.1.4'
Pb Pb -3.3944 10.1111 'International Tables Vol C Tables 4.2.6.8 and 6.1.1.4'

loop_
_geom_angle_atom_site_label_1
_geom_angle_atom_site_label_2
_geom_angle_atom_site_label_3
_geom_angle
_geom_angle_site_symmetry_1
_geom_angle_site_symmetry_3
O1 Pb1 O3 74.18(12) . .
O1 Pb1 N1 78.64(15) . .
O3 Pb1 N1 81.18(14) . .
O1 Pb1 N2 100.49(14) . .
O3 Pb1 N2 145.68(15) . .
N1 Pb1 N2 64.63(16) . .
O1 Pb1 O9 68.00(12) . .
O3 Pb1 O9 127.27(13) . .
N1 Pb1 O9 123.55(14) . .
N2 Pb1 O9 77.99(15) . .
O1 Pb1 O5 149.37(12) . 4_565
O3 Pb1 O5 75.37(12) . 4_565
N1 Pb1 O5 99.92(16) . 4_565
N2 Pb1 O5 106.48(15) . 4_565
O9 Pb1 O5 131.51(13) . 4_565
O9 Pb2 O7 72.69(13) . .
O9 Pb2 O1 70.83(13) . .
O7 Pb2 O1 136.21(14) . .
O9 Pb2 N4 78.88(15) . .
O7 Pb2 N4 79.86(19) . .
O1 Pb2 N4 115.27(14) . .
O9 Pb2 N3 108.92(15) . .
O7 Pb2 N3 140.43(18) . .
O1 Pb2 N3 75.41(15) . .
N4 Pb2 N3 62.47(16) . .
O9 Pb2 O2 87.43(14) . .
O7 Pb2 O2 106.79(17) . .
O1 Pb2 O2 48.71(12) . .
N4 Pb2 O2 162.35(14) . .
N3 Pb2 O2 112.78(14) . .
O9 Pb2 O11 176.81(13) . 4_566
O7 Pb2 O11 110.00(13) . 4_566
O1 Pb2 O11 106.01(13) . 4_566
N4 Pb2 O11 103.13(14) . 4_566
N3 Pb2 O11 70.22(14) . 4_566
O2 Pb2 O11 90.10(13) . 4_566
O9 Pb2 O10 134.40(12) . 4_566
O7 Pb2 O10 66.28(13) . 4_566
O1 Pb2 O10 130.76(12) . 4_566
N4 Pb2 O10 111.46(15) . 4_566
N3 Pb2 O10 115.18(15) . 4_566
O2 Pb2 O10 86.08(13) . 4_566
O11 Pb2 O10 47.32(12) 4_566 4_566
O8 Pb3 O5 91.06(16) . 4_465
O8 Pb3 N6 83.82(16) . .
O5 Pb3 N6 144.36(17) 4_465 .
O8 Pb3 N5 67.37(15) . .
O5 Pb3 N5 81.59(17) 4_465 .
N6 Pb3 N5 63.86(16) . .
O8 Pb3 O7 49.48(13) . .
O5 Pb3 O7 97.25(17) 4_465 .
N6 Pb3 O7 105.66(17) . .
N5 Pb3 O7 116.84(14) . .
O8 Pb3 O10 107.02(15) . 4_566
O5 Pb3 O10 132.85(19) 4_465 4_566
N6 Pb3 O10 81.89(14) . 4_566
N5 Pb3 O10 145.54(15) . 4_566
O7 Pb3 O10 67.10(13) . 4_566
O8 Pb3 O3 155.36(13) . 1_455
O5 Pb3 O3 73.06(13) 4_465 1_455
N6 Pb3 O3 98.05(13) . 1_455
N5 Pb3 O3 91.27(14) . 1_455
O7 Pb3 O3 149.05(14) . 1_455
O10 Pb3 O3 97.55(13) 4_566 1_455
O8 Pb3 O5 153.00(12) . 4_466
O5 Pb3 O5 115.39(11) 4_465 4_466
N6 Pb3 O5 71.58(10) . 4_466
N5 Pb3 O5 109.34(11) . 4_466
O7 Pb3 O5 126.46(9) . 4_466
O10 Pb3 O5 59.50(10) 4_566 4_466
O3 Pb3 O5 44.34(7) 1_455 4_466
O6 S1 O4 114.3(4) . .
O6 S1 O5 112.6(4) . .
O4 S1 O5 108.5(3) . .
O6 S1 C6 106.0(3) . .
O4 S1 C6 108.1(3) . .
O5 S1 C6 106.9(3) . .
O12 S2 O11 113.7(3) . .
O12 S2 O10 113.8(3) . .
O11 S2 O10 109.7(3) . .
O12 S2 C25 106.8(3) . .
O11 S2 C25 107.1(3) . .
O10 S2 C25 105.1(3) . .
C1 O1 Pb1 123.3(3) . .
C1 O1 Pb2 98.1(3) . .
Pb1 O1 Pb2 111.27(14) . .
C1 O2 Pb2 91.2(3) . .
C3 O3 Pb1 131.0(3) . .
S1 O5 Pb3 141.0(3) . 4_666
C20 O7 Pb2 130.1(4) . .
C20 O7 Pb3 88.3(4) . .
Pb2 O7 Pb3 123.06(18) . .
C20 O8 Pb3 103.0(3) . .
C22 O9 Pb2 133.4(3) . .
C22 O9 Pb1 121.5(3) . .
Pb2 O9 Pb1 101.85(12) . .
S2 O10 Pb3 149.7(3) . 4_565
C8 N1 C19 118.3(5) . .
C8 N1 Pb1 121.4(4) . .
C19 N1 Pb1 120.3(4) . .
C17 N2 C18 118.5(6) . .
C17 N2 Pb1 123.1(5) . .
C18 N2 Pb1 117.9(4) . .
C27 N3 C38 118.0(6) . .
C27 N3 Pb2 122.0(5) . .
C38 N3 Pb2 118.3(4) . .
C36 N4 C37 117.5(6) . .
C36 N4 Pb2 121.2(5) . .
C37 N4 Pb2 120.7(4) . .
C39 N5 C50 118.1(6) . .
C39 N5 Pb3 121.9(4) . .
C50 N5 Pb3 119.4(4) . .
C48 N6 C49 118.1(5) . .
C48 N6 Pb3 122.3(4) . .
C49 N6 Pb3 119.5(4) . .
O2 C1 O1 121.8(5) . .
O2 C1 C2 120.3(5) . .
O1 C1 C2 117.8(5) . .
C7 C2 C3 119.4(5) . .
C7 C2 C1 117.2(5) . .
C3 C2 C1 123.4(5) . .
O3 C3 C4 119.6(5) . .
O3 C3 C2 123.8(5) . .
C4 C3 C2 116.4(5) . .
C5 C4 C3 122.8(5) . .
C5 C4 H4 118.6 . .
C3 C4 H4 118.6 . .
C4 C5 C6 120.0(5) . .
C4 C5 H5 120.0 . .
C6 C5 H5 120.0 . .
C7 C6 C5 118.7(5) . .
C7 C6 S1 120.7(4) . .
C5 C6 S1 120.6(4) . .
C2 C7 C6 122.2(5) . .
C2 C7 H7 118.9 . .
C6 C7 H7 118.9 . .
N1 C8 C9 122.6(7) . .
N1 C8 H8 118.7 . .
C9 C8 H8 118.7 . .
C10 C9 C8 119.7(7) . .
C10 C9 H9 120.2 . .
C8 C9 H9 120.2 . .
C9 C10 C11 119.6(7) . .
C9 C10 H10 120.2 . .
C11 C10 H10 120.2 . .
C19 C11 C10 117.6(6) . .
C19 C11 C12 119.8(7) . .
C10 C11 C12 122.6(7) . .
C13 C12 C11 120.2(7) . .
C13 C12 H12 119.9 . .
C11 C12 H12 119.9 . .
C12 C13 C14 121.8(7) . .
C12 C13 H13 119.1 . .
C14 C13 H13 119.1 . .
C18 C14 C13 119.1(7) . .
C18 C14 C15 116.5(7) . .
C13 C14 C15 124.4(7) . .
C16 C15 C14 120.6(7) . .
C16 C15 H15 119.7 . .
C14 C15 H15 119.7 . .
C15 C16 C17 118.7(8) . .
C15 C16 H16 120.7 . .
C17 C16 H16 120.7 . .
N2 C17 C16 123.6(8) . .
N2 C17 H17 118.2 . .
C16 C17 H17 118.2 . .
N2 C18 C14 122.1(6) . .
N2 C18 C19 117.6(5) . .
C14 C18 C19 120.2(6) . .
N1 C19 C11 122.0(6) . .
N1 C19 C18 119.2(5) . .
C11 C19 C18 118.8(6) . .
O8 C20 O7 119.2(5) . .
O8 C20 C21 119.2(5) . .
O7 C20 C21 121.6(5) . .
C26 C21 C22 120.2(5) . .
C26 C21 C20 115.2(5) . .
C22 C21 C20 124.6(5) . .
O9 C22 C23 119.3(5) . .
O9 C22 C21 125.1(5) . .
C23 C22 C21 115.6(5) . .
C24 C23 C22 123.2(5) . .
C24 C23 H23 118.4 . .
C22 C23 H23 118.4 . .
C23 C24 C25 120.1(5) . .
C23 C24 H24 120.0 . .
C25 C24 H24 120.0 . .
C26 C25 C24 118.6(5) . .
C26 C25 S2 120.1(4) . .
C24 C25 S2 121.2(4) . .
C25 C26 C21 122.2(5) . .
C25 C26 H26 118.9 . .
C21 C26 H26 118.9 . .
N3 C27 C28 124.1(9) . .
N3 C27 H27 117.9 . .
C28 C27 H27 117.9 . .
C29 C28 C27 118.7(9) . .
C29 C28 H28 120.6 . .
C27 C28 H28 120.6 . .
C28 C29 C30 120.9(8) . .
C28 C29 H29 119.6 . .
C30 C29 H29 119.6 . .
C31 C30 C38 119.5(9) . .
C31 C30 C29 125.1(9) . .
C38 C30 C29 115.4(8) . .
C32 C31 C30 122.6(10) . .
C32 C31 H31 118.7 . .
C30 C31 H31 118.7 . .
C31 C32 C33 120.5(9) . .
C31 C32 H32 119.8 . .
C33 C32 H32 119.8 . .
C37 C33 C32 119.3(9) . .
C37 C33 C34 115.9(8) . .
C32 C33 C34 124.8(8) . .
C35 C34 C33 120.2(8) . .
C35 C34 H34 119.9 . .
C33 C34 H34 119.9 . .
C34 C35 C36 120.1(9) . .
C34 C35 H35 120.0 . .
C36 C35 H35 120.0 . .
N4 C36 C35 123.6(9) . .
N4 C36 H36 118.2 . .
C35 C36 H36 118.2 . .
N4 C37 C33 122.6(7) . .
N4 C37 C38 117.9(6) . .
C33 C37 C38 119.5(7) . .
N3 C38 C30 122.8(7) . .
N3 C38 C37 118.5(6) . .
C30 C38 C37 118.6(7) . .
N5 C39 C40 122.8(7) . .
N5 C39 H39 118.6 . .
C40 C39 H39 118.6 . .
C41 C40 C39 119.2(7) . .
C41 C40 H40 120.4 . .
C39 C40 H40 120.4 . .
C40 C41 C42 119.0(7) . .
C40 C41 H41 120.5 . .
C42 C41 H41 120.5 . .
C41 C42 C50 118.3(6) . .
C41 C42 C43 121.6(6) . .
C50 C42 C43 120.0(6) . .
C44 C43 C42 120.4(6) . .
C44 C43 H43 119.8 . .
C42 C43 H43 119.8 . .
C43 C44 C45 121.1(6) . .
C43 C44 H44 119.5 . .
C45 C44 H44 119.5 . .
C46 C45 C49 117.7(6) . .
C46 C45 C44 122.4(6) . .
C49 C45 C44 119.9(6) . .
C47 C46 C45 120.1(6) . .
C47 C46 H46 120.0 . .
C45 C46 H46 120.0 . .
C46 C47 C48 118.6(6) . .
C46 C47 H47 120.7 . .
C48 C47 H47 120.7 . .
N6 C48 C47 123.1(6) . .
N6 C48 H48 118.5 . .
C47 C48 H48 118.5 . .
N6 C49 C45 122.3(5) . .
N6 C49 C50 118.4(5) . .
C45 C49 C50 119.2(5) . .
N5 C50 C42 122.3(5) . .
N5 C50 C49 118.5(5) . .
C42 C50 C49 119.2(5) . .

loop_
_geom_bond_atom_site_label_1
_geom_bond_atom_site_label_2
_geom_bond_distance
_geom_bond_site_symmetry_2
Pb1 O1 2.347(4) .
Pb1 O3 2.414(4) .
Pb1 N1 2.519(5) .
Pb1 N2 2.603(5) .
Pb1 O9 2.806(4) .
Pb1 O5 2.866(5) 4_565
Pb2 O9 2.429(4) .
Pb2 O7 2.443(4) .
Pb2 O1 2.582(4) .
Pb2 N4 2.609(5) .
Pb2 N3 2.664(5) .
Pb2 O2 2.775(4) .
Pb2 O11 2.903(4) 4_566
Pb2 O10 2.997(5) 4_566
Pb3 O8 2.395(4) .
Pb3 O5 2.574(4) 4_465
Pb3 N6 2.578(5) .
Pb3 N5 2.579(5) .
Pb3 O7 2.695(4) .
Pb3 O10 2.751(4) 4_566
Pb3 O3 2.868(4) 1_455
Pb3 O5 17.436(4) 4_466
S1 O6 1.422(6) .
S1 O4 1.432(5) .
S1 O5 1.455(5) .
S1 C6 1.762(5) .
S2 O12 1.426(5) .
S2 O11 1.444(4) .
S2 O10 1.454(4) .
S2 C25 1.764(5) .
O1 C1 1.311(6) .
O2 C1 1.225(6) .
O3 C3 1.326(6) .
O5 Pb3 2.574(4) 4_666
O7 C20 1.249(7) .
O8 C20 1.242(6) .
O9 C22 1.307(6) .
O10 Pb3 2.751(4) 4_565
N1 C8 1.339(7) .
N1 C19 1.361(7) .
N2 C17 1.328(8) .
N2 C18 1.363(8) .
N3 C27 1.312(8) .
N3 C38 1.358(8) .
N4 C36 1.335(8) .
N4 C37 1.360(8) .
N5 C39 1.327(7) .
N5 C50 1.344(7) .
N6 C48 1.323(7) .
N6 C49 1.345(7) .
C1 C2 1.485(7) .
C2 C7 1.376(7) .
C2 C3 1.429(7) .
C3 C4 1.408(7) .
C4 C5 1.362(7) .
C4 H4 0.9300 .
C5 C6 1.389(8) .
C5 H5 0.9300 .
C6 C7 1.388(7) .
C7 H7 0.9300 .
C8 C9 1.380(9) .
C8 H8 0.9300 .
C9 C10 1.356(11) .
C9 H9 0.9300 .
C10 C11 1.411(11) .
C10 H10 0.9300 .
C11 C19 1.398(9) .
C11 C12 1.444(10) .
C12 C13 1.347(12) .
C12 H12 0.9300 .
C13 C14 1.419(12) .
C13 H13 0.9300 .
C14 C18 1.400(9) .
C14 C15 1.434(11) .
C15 C16 1.347(12) .
C15 H15 0.9300 .
C16 C17 1.386(10) .
C16 H16 0.9300 .
C17 H17 0.9300 .
C18 C19 1.442(9) .
C20 C21 1.487(7) .
C21 C26 1.388(7) .
C21 C22 1.428(7) .
C22 C23 1.422(7) .
C23 C24 1.361(7) .
C23 H23 0.9300 .
C24 C25 1.402(7) .
C24 H24 0.9300 .
C25 C26 1.378(7) .
C26 H26 0.9300 .
C27 C28 1.388(11) .
C27 H27 0.9300 .
C28 C29 1.345(13) .
C28 H28 0.9300 .
C29 C30 1.427(13) .
C29 H29 0.9300 .
C30 C31 1.384(14) .
C30 C38 1.419(9) .
C31 C32 1.342(14) .
C31 H31 0.9300 .
C32 C33 1.432(14) .
C32 H32 0.9300 .
C33 C37 1.396(9) .
C33 C34 1.438(13) .
C34 C35 1.323(13) .
C34 H34 0.9300 .
C35 C36 1.360(11) .
C35 H35 0.9300 .
C36 H36 0.9300 .
C37 C38 1.449(9) .
C39 C40 1.400(10) .
C39 H39 0.9300 .
C40 C41 1.356(11) .
C40 H40 0.9300 .
C41 C42 1.395(9) .
C41 H41 0.9300 .
C42 C50 1.403(8) .
C42 C43 1.445(9) .
C43 C44 1.348(11) .
C43 H43 0.9300 .
C44 C45 1.434(9) .
C44 H44 0.9300 .
C45 C46 1.394(9) .
C45 C49 1.411(8) .
C46 C47 1.350(10) .
C46 H46 0.9300 .
C47 C48 1.412(9) .
C47 H47 0.9300 .
C48 H48 0.9300 .
C49 C50 1.445(8) .

loop_
_geom_torsion_atom_site_label_1
_geom_torsion_atom_site_label_2
_geom_torsion_atom_site_label_3
_geom_torsion_atom_site_label_4
_geom_torsion
_geom_torsion_site_symmetry_1
_geom_torsion_site_symmetry_4
O3 Pb1 O1 C1 -48.1(4) . .
N1 Pb1 O1 C1 -132.1(4) . .
N2 Pb1 O1 C1 166.7(4) . .
O9 Pb1 O1 C1 94.4(4) . .
O5 Pb1 O1 C1 -41.7(5) 4_565 .
O3 Pb1 O1 Pb2 -164.07(18) . .
N1 Pb1 O1 Pb2 111.99(18) . .
N2 Pb1 O1 Pb2 50.79(18) . .
O9 Pb1 O1 Pb2 -21.58(15) . .
O5 Pb1 O1 Pb2 -157.7(2) 4_565 .
O9 Pb2 O1 C1 -106.0(3) . .
O7 Pb2 O1 C1 -70.8(4) . .
N4 Pb2 O1 C1 -173.0(3) . .
N3 Pb2 O1 C1 137.6(3) . .
O2 Pb2 O1 C1 -1.9(3) . .
O11 Pb2 O1 C1 73.6(3) 4_566 .
O10 Pb2 O1 C1 26.8(4) 4_566 .
O9 Pb2 O1 Pb1 24.64(17) . .
O7 Pb2 O1 Pb1 59.8(3) . .
N4 Pb2 O1 Pb1 -42.4(2) . .
N3 Pb2 O1 Pb1 -91.79(18) . .
O2 Pb2 O1 Pb1 128.7(2) . .
O11 Pb2 O1 Pb1 -155.79(14) 4_566 .
O10 Pb2 O1 Pb1 157.36(14) 4_566 .
O9 Pb2 O2 C1 68.6(3) . .
O7 Pb2 O2 C1 139.7(3) . .
O1 Pb2 O2 C1 2.1(3) . .
N4 Pb2 O2 C1 29.7(7) . .
N3 Pb2 O2 C1 -40.8(4) . .
O11 Pb2 O2 C1 -109.4(3) 4_566 .
O10 Pb2 O2 C1 -156.6(3) 4_566 .
O1 Pb1 O3 C3 9.2(4) . .
N1 Pb1 O3 C3 89.8(4) . .
N2 Pb1 O3 C3 94.6(5) . .
O9 Pb1 O3 C3 -36.0(5) . .
O5 Pb1 O3 C3 -167.5(5) 4_565 .
O6 S1 O5 Pb3 29.9(6) . 4_666
O4 S1 O5 Pb3 157.4(4) . 4_666
C6 S1 O5 Pb3 -86.2(5) . 4_666
O9 Pb2 O7 C20 38.2(5) . .
O1 Pb2 O7 C20 3.5(7) . .
N4 Pb2 O7 C20 119.6(6) . .
N3 Pb2 O7 C20 137.2(5) . .
O2 Pb2 O7 C20 -43.6(6) . .
O11 Pb2 O7 C20 -140.0(5) 4_566 .
O10 Pb2 O7 C20 -121.4(6) 4_566 .
O9 Pb2 O7 Pb3 158.3(3) . .
O1 Pb2 O7 Pb3 123.6(2) . .
N4 Pb2 O7 Pb3 -120.3(3) . .
N3 Pb2 O7 Pb3 -102.8(3) . .
O2 Pb2 O7 Pb3 76.5(3) . .
O11 Pb2 O7 Pb3 -19.9(3) 4_566 .
O10 Pb2 O7 Pb3 -1.3(2) 4_566 .
O8 Pb3 O7 C20 -1.2(3) . .
O5 Pb3 O7 C20 -86.4(4) 4_465 .
N6 Pb3 O7 C20 66.1(4) . .
N5 Pb3 O7 C20 -2.1(4) . .
O10 Pb3 O7 C20 140.0(4) 4_566 .
O3 Pb3 O7 C20 -155.3(3) 1_455 .
O5 Pb3 O7 C20 144.5(3) 4_466 .
O8 Pb3 O7 Pb2 -139.7(4) . .
O5 Pb3 O7 Pb2 135.1(3) 4_465 .
N6 Pb3 O7 Pb2 -72.4(3) . .
N5 Pb3 O7 Pb2 -140.7(2) . .
O10 Pb3 O7 Pb2 1.5(2) 4_566 .
O3 Pb3 O7 Pb2 66.2(4) 1_455 .
O5 Pb3 O7 Pb2 6.0(3) 4_466 .
O5 Pb3 O8 C20 99.9(4) 4_465 .
N6 Pb3 O8 C20 -115.5(4) . .
N5 Pb3 O8 C20 -179.7(4) . .
O7 Pb3 O8 C20 1.2(3) . .
O10 Pb3 O8 C20 -36.0(4) 4_566 .
O3 Pb3 O8 C20 148.6(3) 1_455 .
O5 Pb3 O8 C20 -91.3(4) 4_466 .
O7 Pb2 O9 C22 -15.7(5) . .
O1 Pb2 O9 C22 139.6(5) . .
N4 Pb2 O9 C22 -98.5(5) . .
N3 Pb2 O9 C22 -154.0(5) . .
O2 Pb2 O9 C22 92.7(5) . .
O11 Pb2 O9 C22 132(2) 4_566 .
O10 Pb2 O9 C22 10.8(6) 4_566 .
O7 Pb2 O9 Pb1 -174.7(2) . .
O1 Pb2 O9 Pb1 -19.40(13) . .
N4 Pb2 O9 Pb1 102.53(17) . .
N3 Pb2 O9 Pb1 46.95(19) . .
O2 Pb2 O9 Pb1 -66.27(14) . .
O11 Pb2 O9 Pb1 -27(2) 4_566 .
O10 Pb2 O9 Pb1 -148.23(14) 4_566 .
O1 Pb1 O9 C22 -140.4(4) . .
O3 Pb1 O9 C22 -93.0(4) . .
N1 Pb1 O9 C22 161.2(4) . .
N2 Pb1 O9 C22 113.0(4) . .
O5 Pb1 O9 C22 11.5(5) 4_565 .
O1 Pb1 O9 Pb2 21.85(15) . .
O3 Pb1 O9 Pb2 69.25(19) . .
N1 Pb1 O9 Pb2 -36.6(2) . .
N2 Pb1 O9 Pb2 -84.81(17) . .
O5 Pb1 O9 Pb2 173.71(14) 4_565 .
O12 S2 O10 Pb3 5.3(6) . 4_565
O11 S2 O10 Pb3 134.0(5) . 4_565
C25 S2 O10 Pb3 -111.2(5) . 4_565
O1 Pb1 N1 C8 69.6(5) . .
O3 Pb1 N1 C8 -6.0(5) . .
N2 Pb1 N1 C8 177.1(5) . .
O9 Pb1 N1 C8 123.3(5) . .
O5 Pb1 N1 C8 -79.3(5) 4_565 .
O1 Pb1 N1 C19 -110.9(4) . .
O3 Pb1 N1 C19 173.6(4) . .
N2 Pb1 N1 C19 -3.4(4) . .
O9 Pb1 N1 C19 -57.2(5) . .
O5 Pb1 N1 C19 100.3(4) 4_565 .
O1 Pb1 N2 C17 -111.4(5) . .
O3 Pb1 N2 C17 171.3(4) . .
N1 Pb1 N2 C17 176.6(5) . .
O9 Pb1 N2 C17 -46.8(5) . .
O5 Pb1 N2 C17 83.3(5) 4_565 .
O1 Pb1 N2 C18 77.3(4) . .
O3 Pb1 N2 C18 0.1(6) . .
N1 Pb1 N2 C18 5.4(4) . .
O9 Pb1 N2 C18 141.9(4) . .
O5 Pb1 N2 C18 -88.0(4) 4_565 .
O9 Pb2 N3 C27 -117.1(5) . .
O7 Pb2 N3 C27 157.4(5) . .
O1 Pb2 N3 C27 -53.7(5) . .
N4 Pb2 N3 C27 177.0(6) . .
O2 Pb2 N3 C27 -21.8(6) . .
O11 Pb2 N3 C27 59.6(5) 4_566 .
O10 Pb2 N3 C27 74.8(6) 4_566 .
O9 Pb2 N3 C38 78.0(5) . .
O7 Pb2 N3 C38 -7.5(6) . .
O1 Pb2 N3 C38 141.4(5) . .
N4 Pb2 N3 C38 12.1(4) . .
O2 Pb2 N3 C38 173.3(4) . .
O11 Pb2 N3 C38 -105.3(5) 4_566 .
O10 Pb2 N3 C38 -90.1(5) 4_566 .
O9 Pb2 N4 C36 59.7(5) . .
O7 Pb2 N4 C36 -14.5(5) . .
O1 Pb2 N4 C36 122.1(5) . .
N3 Pb2 N4 C36 178.1(5) . .
O2 Pb2 N4 C36 99.5(7) . .
O11 Pb2 N4 C36 -122.8(5) 4_566 .
O10 Pb2 N4 C36 -73.8(5) 4_566 .
O9 Pb2 N4 C37 -129.9(5) . .
O7 Pb2 N4 C37 156.0(5) . .
O1 Pb2 N4 C37 -67.4(5) . .
N3 Pb2 N4 C37 -11.5(4) . .
O2 Pb2 N4 C37 -90.1(6) . .
O11 Pb2 N4 C37 47.6(5) 4_566 .
O10 Pb2 N4 C37 96.6(5) 4_566 .
O8 Pb3 N5 C39 -82.1(5) . .
O5 Pb3 N5 C39 12.6(5) 4_465 .
N6 Pb3 N5 C39 -176.4(6) . .
O7 Pb3 N5 C39 -81.3(5) . .
O10 Pb3 N5 C39 -169.4(4) 4_566 .
O3 Pb3 N5 C39 85.3(5) 1_455 .
O5 Pb3 N5 C39 126.7(5) 4_466 .
O8 Pb3 N5 C50 89.0(4) . .
O5 Pb3 N5 C50 -176.3(4) 4_465 .
N6 Pb3 N5 C50 -5.3(4) . .
O7 Pb3 N5 C50 89.8(4) . .
O10 Pb3 N5 C50 1.7(6) 4_566 .
O3 Pb3 N5 C50 -103.6(4) 1_455 .
O5 Pb3 N5 C50 -62.3(4) 4_466 .
O8 Pb3 N6 C48 113.0(5) . .
O5 Pb3 N6 C48 -163.8(4) 4_465 .
N5 Pb3 N6 C48 -179.2(5) . .
O7 Pb3 N6 C48 68.2(5) . .
O10 Pb3 N6 C48 4.8(5) 4_566 .
O3 Pb3 N6 C48 -91.7(5) 1_455 .
O5 Pb3 N6 C48 -55.7(5) 4_466 .
O8 Pb3 N6 C49 -64.1(4) . .
O5 Pb3 N6 C49 19.1(5) 4_465 .
N5 Pb3 N6 C49 3.7(4) . .
O7 Pb3 N6 C49 -108.9(4) . .
O10 Pb3 N6 C49 -172.3(4) 4_566 .
O3 Pb3 N6 C49 91.2(4) 1_455 .
O5 Pb3 N6 C49 127.2(4) 4_466 .
Pb2 O2 C1 O1 -3.6(5) . .
Pb2 O2 C1 C2 172.5(4) . .
Pb1 O1 C1 O2 -118.3(5) . .
Pb2 O1 C1 O2 3.9(6) . .
Pb1 O1 C1 C2 65.5(5) . .
Pb2 O1 C1 C2 -172.3(4) . .
O2 C1 C2 C7 -24.8(8) . .
O1 C1 C2 C7 151.5(5) . .
O2 C1 C2 C3 155.9(5) . .
O1 C1 C2 C3 -27.8(7) . .
Pb1 O3 C3 C4 -169.8(4) . .
Pb1 O3 C3 C2 14.7(8) . .
C7 C2 C3 O3 167.4(5) . .
C1 C2 C3 O3 -13.2(8) . .
C7 C2 C3 C4 -8.2(7) . .
C1 C2 C3 C4 171.1(5) . .
O3 C3 C4 C5 -168.5(5) . .
C2 C3 C4 C5 7.4(8) . .
C3 C4 C5 C6 -1.5(9) . .
C4 C5 C6 C7 -3.6(8) . .
C4 C5 C6 S1 175.6(4) . .
O6 S1 C6 C7 147.6(5) . .
O4 S1 C6 C7 24.6(5) . .
O5 S1 C6 C7 -92.0(5) . .
O6 S1 C6 C5 -31.6(6) . .
O4 S1 C6 C5 -154.6(5) . .
O5 S1 C6 C5 88.8(5) . .
C3 C2 C7 C6 3.5(8) . .
C1 C2 C7 C6 -175.8(5) . .
C5 C6 C7 C2 2.5(8) . .
S1 C6 C7 C2 -176.7(4) . .
C19 N1 C8 C9 3.5(10) . .
Pb1 N1 C8 C9 -176.9(6) . .
N1 C8 C9 C10 -4.9(12) . .
C8 C9 C10 C11 2.6(12) . .
C9 C10 C11 C19 0.8(11) . .
C9 C10 C11 C12 -178.5(7) . .
C19 C11 C12 C13 1.8(11) . .
C10 C11 C12 C13 -178.9(8) . .
C11 C12 C13 C14 -0.2(12) . .
C12 C13 C14 C18 0.6(11) . .
C12 C13 C14 C15 179.8(8) . .
C18 C14 C15 C16 1.1(11) . .
C13 C14 C15 C16 -178.1(8) . .
C14 C15 C16 C17 0.5(12) . .
C18 N2 C17 C16 -0.2(10) . .
Pb1 N2 C17 C16 -171.5(5) . .
C15 C16 C17 N2 -1.0(11) . .
C17 N2 C18 C14 2.0(9) . .
Pb1 N2 C18 C14 173.7(5) . .
C17 N2 C18 C19 -178.6(6) . .
Pb1 N2 C18 C19 -6.9(7) . .
C13 C14 C18 N2 176.8(6) . .
C15 C14 C18 N2 -2.4(10) . .
C13 C14 C18 C19 -2.5(10) . .
C15 C14 C18 C19 178.2(6) . .
C8 N1 C19 C11 0.0(9) . .
Pb1 N1 C19 C11 -179.5(4) . .
C8 N1 C19 C18 -179.0(6) . .
Pb1 N1 C19 C18 1.4(7) . .
C10 C11 C19 N1 -2.1(10) . .
C12 C11 C19 N1 177.2(6) . .
C10 C11 C19 C18 177.0(6) . .
C12 C11 C19 C18 -3.7(9) . .
N2 C18 C19 N1 3.9(9) . .
C14 C18 C19 N1 -176.8(6) . .
N2 C18 C19 C11 -175.3(6) . .
C14 C18 C19 C11 4.1(9) . .
Pb3 O8 C20 O7 -2.3(6) . .
Pb3 O8 C20 C21 179.2(4) . .
Pb2 O7 C20 O8 135.5(5) . .
Pb3 O7 C20 O8 2.0(6) . .
Pb2 O7 C20 C21 -46.0(8) . .
Pb3 O7 C20 C21 -179.5(5) . .
O8 C20 C21 C26 15.9(8) . .
O7 C20 C21 C26 -162.6(5) . .
O8 C20 C21 C22 -164.4(5) . .
O7 C20 C21 C22 17.1(9) . .
Pb2 O9 C22 C23 -176.8(4) . .
Pb1 O9 C22 C23 -21.1(7) . .
Pb2 O9 C22 C21 2.3(8) . .
Pb1 O9 C22 C21 158.0(4) . .
C26 C21 C22 O9 -175.2(5) . .
C20 C21 C22 O9 5.2(9) . .
C26 C21 C22 C23 4.0(8) . .
C20 C21 C22 C23 -175.7(5) . .
O9 C22 C23 C24 175.6(5) . .
C21 C22 C23 C24 -3.6(8) . .
C22 C23 C24 C25 0.6(9) . .
C23 C24 C25 C26 2.1(8) . .
C23 C24 C25 S2 179.8(5) . .
O12 S2 C25 C26 -12.7(6) . .
O11 S2 C25 C26 -134.9(5) . .
O10 S2 C25 C26 108.5(5) . .
O12 S2 C25 C24 169.5(5) . .
O11 S2 C25 C24 47.4(5) . .
O10 S2 C25 C24 -69.3(5) . .
C24 C25 C26 C21 -1.6(8) . .
S2 C25 C26 C21 -179.4(4) . .
C22 C21 C26 C25 -1.5(8) . .
C20 C21 C26 C25 178.2(5) . .
C38 N3 C27 C28 -1.9(11) . .
Pb2 N3 C27 C28 -166.9(6) . .
N3 C27 C28 C29 -0.9(13) . .
C27 C28 C29 C30 1.9(14) . .
C28 C29 C30 C31 178.4(9) . .
C28 C29 C30 C38 -0.1(12) . .
C38 C30 C31 C32 -0.5(14) . .
C29 C30 C31 C32 -178.9(9) . .
C30 C31 C32 C33 0.0(16) . .
C31 C32 C33 C37 0.7(13) . .
C31 C32 C33 C34 -178.6(9) . .
C37 C33 C34 C35 -0.3(11) . .
C32 C33 C34 C35 178.9(8) . .
C33 C34 C35 C36 2.0(13) . .
C37 N4 C36 C35 0.9(11) . .
Pb2 N4 C36 C35 171.6(6) . .
C34 C35 C36 N4 -2.4(13) . .
C36 N4 C37 C33 0.9(10) . .
Pb2 N4 C37 C33 -169.9(5) . .
C36 N4 C37 C38 -178.8(6) . .
Pb2 N4 C37 C38 10.4(7) . .
C32 C33 C37 N4 179.6(7) . .
C34 C33 C37 N4 -1.1(10) . .
C32 C33 C37 C38 -0.8(10) . .
C34 C33 C37 C38 178.5(6) . .
C27 N3 C38 C30 3.8(10) . .
Pb2 N3 C38 C30 169.4(5) . .
C27 N3 C38 C37 -178.0(6) . .
Pb2 N3 C38 C37 -12.4(7) . .
C31 C30 C38 N3 178.6(7) . .
C29 C30 C38 N3 -2.9(10) . .
C31 C30 C38 C37 0.4(10) . .
C29 C30 C38 C37 178.9(7) . .
N4 C37 C38 N3 1.6(9) . .
C33 C37 C38 N3 -178.0(6) . .
N4 C37 C38 C30 179.9(6) . .
C33 C37 C38 C30 0.3(9) . .
C50 N5 C39 C40 -2.8(10) . .
Pb3 N5 C39 C40 168.4(6) . .
N5 C39 C40 C41 5.4(13) . .
C39 C40 C41 C42 -3.9(13) . .
C40 C41 C42 C50 0.3(11) . .
C40 C41 C42 C43 179.8(8) . .
C41 C42 C43 C44 177.6(7) . .
C50 C42 C43 C44 -2.9(11) . .
C42 C43 C44 C45 1.3(12) . .
C43 C44 C45 C46 179.9(7) . .
C43 C44 C45 C49 -0.7(10) . .
C49 C45 C46 C47 -0.8(10) . .
C44 C45 C46 C47 178.6(7) . .
C45 C46 C47 C48 -1.7(11) . .
C49 N6 C48 C47 -2.6(10) . .
Pb3 N6 C48 C47 -179.7(5) . .
C46 C47 C48 N6 3.6(11) . .
C48 N6 C49 C45 -0.1(9) . .
Pb3 N6 C49 C45 177.1(4) . .
C48 N6 C49 C50 -179.3(6) . .
Pb3 N6 C49 C50 -2.1(7) . .
C46 C45 C49 N6 1.8(9) . .
C44 C45 C49 N6 -177.6(6) . .
C46 C45 C49 C50 -179.0(6) . .
C44 C45 C49 C50 1.6(9) . .
C39 N5 C50 C42 -1.1(9) . .
Pb3 N5 C50 C42 -172.5(5) . .
C39 N5 C50 C49 178.0(6) . .
Pb3 N5 C50 C49 6.6(7) . .
C41 C42 C50 N5 2.3(10) . .
C43 C42 C50 N5 -177.2(6) . .
C41 C42 C50 C49 -176.7(6) . .
C43 C42 C50 C49 3.8(9) . .
N6 C49 C50 N5 -3.0(8) . .
C45 C49 C50 N5 177.8(5) . .
N6 C49 C50 C42 176.1(5) . .
C45 C49 C50 C42 -3.1(9) . .
